data_7041420
loop_
_publ_author_name
'Zhou, Guo-Jun'
'Ding, You-Song'
'Zheng, Yan-Zhen'

_publ_section_title
;
 Dy(iii)-Carboxylate chain containing quasi-D5h sites exhibits enhanced
 energy barrier for magnetization reversal.
;
_journal_issue 10
_journal_name_full 'Dalton transactions (Cambridge, England : 2003)'
_journal_page_first 3100
_journal_page_last 3104
_journal_paper_doi 10.1039/c6dt04366f
_journal_volume 46
_journal_year 2017
_chemical_formula_moiety '0.5(C64 H130 Dy6 O42), 2(C6 H5 N3)'
_chemical_formula_sum 'C44 H75 Dy3 N6 O21'
_chemical_formula_weight 1511.60
_space_group_crystal_system monoclinic
_space_group_IT_number 15
_space_group_name_Hall '-C 2yc'
_space_group_name_H-M_alt 'C 1 2/c 1'
_symmetry_space_group_name_Hall '-C 2yc'
_symmetry_space_group_name_H-M 'C 1 2/c 1'
_atom_sites_solution_hydrogens mixed
_audit_creation_date 2016-11-11
_audit_creation_method
;
Olex2 1.2
(compiled 2016.09.09 svn.r3337 for OlexSys, GUI svn.r5227)
;
_audit_update_record
;
2016-11-13 deposited with the CCDC.
2016-12-12 downloaded from the CCDC.
;
_cell_angle_alpha 90
_cell_angle_beta 129.133(2)
_cell_angle_gamma 90
_cell_formula_units_Z 4
_cell_length_a 31.340(8)
_cell_length_b 13.874(3)
_cell_length_c 20.741(10)
_cell_measurement_reflns_used 5286
_cell_measurement_temperature 296(2)
_cell_measurement_theta_max 26.166
_cell_measurement_theta_min 2.462
_cell_volume 6995(4)
_computing_cell_refinement 'SAINT v8.27A (Bruker, 2012)'
_computing_data_reduction 'SAINT v8.27A (Bruker, 2012)'
_computing_molecular_graphics 'Olex2 (Dolomanov et al., 2009)'
_computing_publication_material 'Olex2 (Dolomanov et al., 2009)'
_computing_structure_refinement 'ShelXL (Sheldrick, 2015)'
_diffrn_ambient_temperature 296.15
_diffrn_measured_fraction_theta_full 0.999
_diffrn_measured_fraction_theta_max 0.992
_diffrn_measurement_device_type 'CCD area detector'
_diffrn_measurement_method 'phi and omega scans'
_diffrn_radiation_monochromator graphite
_diffrn_radiation_type MoK\a
_diffrn_radiation_wavelength 0.71073
_diffrn_reflns_av_R_equivalents 0.0442
_diffrn_reflns_av_unetI/netI 0.0562
_diffrn_reflns_Laue_measured_fraction_full 0.999
_diffrn_reflns_Laue_measured_fraction_max 0.992
_diffrn_reflns_limit_h_max 39
_diffrn_reflns_limit_h_min -40
_diffrn_reflns_limit_k_max 18
_diffrn_reflns_limit_k_min -15
_diffrn_reflns_limit_l_max 27
_diffrn_reflns_limit_l_min -26
_diffrn_reflns_number 23827
_diffrn_reflns_point_group_measured_fraction_full 0.999
_diffrn_reflns_point_group_measured_fraction_max 0.992
_diffrn_reflns_theta_full 25.242
_diffrn_reflns_theta_max 27.658
_diffrn_reflns_theta_min 1.675
_exptl_absorpt_coefficient_mu 3.234
_exptl_absorpt_correction_T_max 0.851
_exptl_absorpt_correction_T_min 0.610
_exptl_absorpt_correction_type multi-scan
_exptl_crystal_colour colorless
_exptl_crystal_density_diffrn 1.435
_exptl_crystal_description block
_exptl_crystal_F_000 2988
_exptl_crystal_size_max 0.26
_exptl_crystal_size_mid 0.13
_exptl_crystal_size_min 0.05
_refine_diff_density_max 1.118
_refine_diff_density_min -0.846
_refine_diff_density_rms 0.105
_refine_ls_extinction_method none
_refine_ls_goodness_of_fit_ref 1.011
_refine_ls_hydrogen_treatment constr
_refine_ls_matrix_type full
_refine_ls_number_parameters 323
_refine_ls_number_reflns 8080
_refine_ls_number_restraints 400
_refine_ls_restrained_S_all 1.037
_refine_ls_R_factor_all 0.0700
_refine_ls_R_factor_gt 0.0378
_refine_ls_shift/su_max 0.002
_refine_ls_shift/su_mean 0.000
_refine_ls_structure_factor_coef Fsqd
_refine_ls_weighting_details 'w=1/[\s^2^(Fo^2^)+(0.0447P)^2^] where P=(Fo^2^+2Fc^2^)/3'
_refine_ls_weighting_scheme calc
_refine_ls_wR_factor_gt 0.0874
_refine_ls_wR_factor_ref 0.0987
_reflns_Friedel_coverage 0.000
_reflns_number_gt 5432
_reflns_number_total 8080
_reflns_threshold_expression 'I > 2\s(I)'
_cod_data_source_file c6dt04366f2.cif
_cod_data_source_block 1
_cod_depositor_comments 'Adding full bibliography for 7041419--7041420.cif.'
_cod_original_cell_volume 6996(4)
_cod_database_code 7041420
_shelx_space_group_comment
;
The symmetry employed for this shelxl refinement is uniquely defined
by the following loop, which should always be used as a source of
symmetry information in preference to the above space-group names.
They are only intended as comments.
;
_olex2_refinement_description
;
1. Fixed Uiso
 At 1.2 times of:
  All C(H) groups, All N(H) groups, All O(H) groups, All O(H,H) groups
 At 1.5 times of:
  All C(H,H,H) groups
2. Rigid bond restraints
 C2, C3
 with sigma for 1-2 distances of 0.02 and sigma for 1-3 distances of 0.02
3. Uiso/Uaniso restraints and constraints
Uanis(C6) \\sim Ueq, Uanis(C15) \\sim Ueq, Uanis(C3) \\sim Ueq, Uanis(C7) \\sim
Ueq, Uanis(C8) \\sim Ueq: with sigma of 0.01 and sigma for terminal atoms of
0.005
Uanis(C14) = Uanis(C15)
Uanis(C2) = Uanis(C3)
4. Rigid body (RIGU) restrains
 All non-hydrogen atoms
 with sigma for 1-2 distances of 0.004 and sigma for 1-3 distances of 0.004
5. Others
 Fixed Sof: H2(0.5)
6.a Riding coordinates:
 O1(H1A,H1B), O2(H2), O9(H9A,H9B)
6.b Ternary CH refined with riding coordinates:
 C2(H2A), C6(H6), C10(H10), C14(H14)
6.c Me refined with riding coordinates:
 C3(H3A,H3B,H3C), C4(H4A,H4B,H4C), C7(H7A,H7B,H7C), C8(H8A,H8B,H8C), C11(H11A,
 H11B,H11C), C12(H12C,H12A,H12B), C15(H15A,H15B,H15C), C16(H16A,H16B,H16C)
6.d Aromatic/amide H refined with riding coordinates:
 N2(H2B), C18(H18), C19(H19), C20(H20), C21(H21)
;
_shelx_shelxl_version_number 2014/7
_olex2_submission_special_instructions 'No special instructions were received'

loop_
_space_group_symop_operation_xyz
'x, y, z'
'-x, y, -z+1/2'
'x+1/2, y+1/2, z'
'-x+1/2, y+1/2, -z+1/2'
'-x, -y, -z'
'x, -y, z-1/2'
'-x+1/2, -y+1/2, -z'
'x+1/2, -y+1/2, z-1/2'

loop_
_atom_site_label
_atom_site_type_symbol
_atom_site_fract_x
_atom_site_fract_y
_atom_site_fract_z
_atom_site_U_iso_or_equiv
_atom_site_adp_type
_atom_site_occupancy
_atom_site_site_symmetry_order
_atom_site_calc_flag
_atom_site_refinement_flags_posn
_atom_site_refinement_flags_adp
_atom_site_refinement_flags_occupancy
Dy1 Dy 1.0000 0.32361(3) 0.2500 0.04897(11) Uani 1 2 d S TU P
Dy2 Dy 0.82564(2) 0.25050(2) 0.12020(2) 0.03783(8) Uani 1 1 d . U .
O1 O 0.94225(14) 0.4608(3) 0.1838(2) 0.0782(13) Uani 1 1 d . U .
H1A H 0.9079 0.4700 0.1557 0.094 Uiso 1 1 d R . .
H1B H 0.9536 0.4952 0.1634 0.094 Uiso 1 1 d R . .
O2 O 1.0000 0.1556(4) 0.2500 0.0804(19) Uani 1 2 d S TU P
H2 H 0.9702 0.1250 0.2155 0.097 Uiso 0.5 1 d R . .
O3 O 0.96989(15) 0.3251(3) 0.3222(2) 0.0757(12) Uani 1 1 d . U .
O4 O 0.88039(14) 0.3309(3) 0.2441(2) 0.0642(10) Uani 1 1 d . U .
O5 O 0.91402(13) 0.2743(3) 0.1303(2) 0.0498(9) Uani 1 1 d . U .
O6 O 0.83899(13) 0.2060(3) 0.0231(2) 0.0534(9) Uani 1 1 d . U .
O7 O 0.88952(15) 0.1180(3) 0.1924(2) 0.0665(10) Uani 1 1 d . U .
O8 O 0.83187(15) 0.1372(3) 0.2155(2) 0.0631(10) Uani 1 1 d . U .
O9 O 0.76068(12) 0.3154(2) 0.12968(19) 0.0487(8) Uani 1 1 d . U .
H9A H 0.7606 0.3677 0.1510 0.058 Uiso 1 1 d R . .
H9B H 0.7295 0.3091 0.0819 0.058 Uiso 1 1 d R . .
O10 O 0.74861(13) 0.1558(2) 0.0231(2) 0.0460(8) Uani 1 1 d . U .
O11 O 0.67150(12) 0.0881(2) -0.0784(2) 0.0494(8) Uani 1 1 d . U .
N1 N 0.7608(2) 0.4855(4) 0.1994(3) 0.0744(14) Uani 1 1 d . U .
N2 N 0.7250(2) 0.5896(4) 0.2291(3) 0.0684(13) Uani 1 1 d . U .
H2B H 0.7049 0.6135 0.2400 0.082 Uiso 1 1 calc R . .
N3 N 0.7267(2) 0.4958(4) 0.2156(4) 0.0797(15) Uani 1 1 d . U .
C1 C 0.8870(2) 0.2358(4) 0.0585(3) 0.0494(13) Uani 1 1 d . U .
C2 C 0.9115(4) 0.2307(6) 0.0153(5) 0.1028(18) Uani 1 1 d . U .
H2A H 0.9517 0.2289 0.0570 0.123 Uiso 1 1 calc R . .
C3 C 0.8930(3) 0.1492(6) -0.0398(5) 0.1028(18) Uani 1 1 d . U .
H3A H 0.9102 0.1505 -0.0651 0.154 Uiso 1 1 calc R . .
H3B H 0.9027 0.0906 -0.0087 0.154 Uiso 1 1 calc R . .
H3C H 0.8538 0.1522 -0.0822 0.154 Uiso 1 1 calc R . .
C4 C 0.8933(4) 0.3290(7) -0.0350(6) 0.142(3) Uani 1 1 d . U .
H4A H 0.9059 0.3822 0.0027 0.212 Uiso 1 1 calc R . .
H4B H 0.9089 0.3331 -0.0624 0.212 Uiso 1 1 calc R . .
H4C H 0.8539 0.3312 -0.0756 0.212 Uiso 1 1 calc R . .
C5 C 0.9268(2) 0.3424(4) 0.3112(3) 0.0557(14) Uani 1 1 d . U .
C6 C 0.9330(4) 0.3725(7) 0.3867(5) 0.117(3) Uani 1 1 d . U .
H6 H 0.9651 0.3409 0.4365 0.141 Uiso 1 1 calc R . .
C7 C 0.9428(6) 0.4769(10) 0.3906(8) 0.221(5) Uani 1 1 d . U .
H7A H 0.9744 0.4880 0.3940 0.332 Uiso 1 1 calc R . .
H7B H 0.9112 0.5073 0.3416 0.332 Uiso 1 1 calc R . .
H7C H 0.9493 0.5034 0.4389 0.332 Uiso 1 1 calc R . .
C8 C 0.8859(5) 0.3581(9) 0.3818(7) 0.181(4) Uani 1 1 d . U .
H8A H 0.8788 0.2903 0.3792 0.271 Uiso 1 1 calc R . .
H8B H 0.8926 0.3852 0.4301 0.271 Uiso 1 1 calc R . .
H8C H 0.8546 0.3891 0.3328 0.271 Uiso 1 1 calc R . .
C9 C 0.8726(2) 0.0951(4) 0.2322(3) 0.0621(15) Uani 1 1 d . U .
C10 C 0.9019(3) 0.0186(6) 0.2993(5) 0.101(2) Uani 1 1 d . U .
H10 H 0.8741 -0.0130 0.2996 0.121 Uiso 1 1 calc R . .
C11 C 0.9415(4) 0.0659(8) 0.3814(5) 0.161(4) Uani 1 1 d . U .
H11A H 0.9227 0.1134 0.3888 0.242 Uiso 1 1 calc R . .
H11B H 0.9575 0.0184 0.4246 0.242 Uiso 1 1 calc R . .
H11C H 0.9700 0.0964 0.3839 0.242 Uiso 1 1 calc R . .
C12 C 0.9266(4) -0.0578(7) 0.2804(7) 0.160(4) Uani 1 1 d . U .
H12C H 0.8985 -0.0848 0.2265 0.239 Uiso 1 1 calc R . .
H12A H 0.9548 -0.0298 0.2809 0.239 Uiso 1 1 calc R . .
H12B H 0.9423 -0.1077 0.3216 0.239 Uiso 1 1 calc R . .
C13 C 0.71671(19) 0.0832(4) -0.0065(3) 0.0418(11) Uani 1 1 d . U .
C14 C 0.7349(3) -0.0073(5) 0.0444(5) 0.0960(16) Uani 1 1 d . U .
H14 H 0.7537 0.0102 0.1025 0.115 Uiso 1 1 calc R . .
C15 C 0.6899(3) -0.0757(5) 0.0167(4) 0.0960(16) Uani 1 1 d . U .
H15A H 0.7048 -0.1313 0.0521 0.144 Uiso 1 1 calc R . .
H15B H 0.6637 -0.0449 0.0194 0.144 Uiso 1 1 calc R . .
H15C H 0.6721 -0.0951 -0.0395 0.144 Uiso 1 1 calc R . .
C16 C 0.7768(4) -0.0581(6) 0.0387(5) 0.126(3) Uani 1 1 d . U .
H16A H 0.8062 -0.0145 0.0566 0.188 Uiso 1 1 calc R . .
H16B H 0.7915 -0.1141 0.0738 0.188 Uiso 1 1 calc R . .
H16C H 0.7585 -0.0772 -0.0177 0.188 Uiso 1 1 calc R . .
C17 C 0.7820(2) 0.5752(5) 0.2051(3) 0.0623(14) Uani 1 1 d . U .
C18 C 0.8208(3) 0.6033(5) 0.1959(4) 0.086(2) Uani 1 1 d . U .
H18 H 0.8370 0.5586 0.1839 0.103 Uiso 1 1 calc R . .
C19 C 0.8337(3) 0.6976(6) 0.2051(5) 0.100(2) Uani 1 1 d . U .
H19 H 0.8595 0.7182 0.1997 0.120 Uiso 1 1 calc R . .
C20 C 0.8094(4) 0.7649(5) 0.2228(5) 0.094(2) Uani 1 1 d . U .
H20 H 0.8191 0.8294 0.2280 0.112 Uiso 1 1 calc R . .
C21 C 0.7721(3) 0.7398(5) 0.2325(4) 0.0768(18) Uani 1 1 d . U .
H21 H 0.7563 0.7852 0.2446 0.092 Uiso 1 1 calc R . .
C22 C 0.7584(2) 0.6411(4) 0.2234(3) 0.0583(14) Uani 1 1 d . U .

loop_
_atom_site_aniso_label
_atom_site_aniso_U_11
_atom_site_aniso_U_22
_atom_site_aniso_U_33
_atom_site_aniso_U_23
_atom_site_aniso_U_13
_atom_site_aniso_U_12
Dy1 0.02780(17) 0.0614(2) 0.04322(19) 0.000 0.01553(15) 0.000
Dy2 0.02884(12) 0.04424(15) 0.03511(12) 0.00081(10) 0.01765(10) 0.00056(10)
O1 0.036(2) 0.071(3) 0.097(3) 0.019(2) 0.027(2) 0.0042(19)
O2 0.043(3) 0.062(4) 0.072(4) 0.000 0.005(3) 0.000
O3 0.044(2) 0.111(3) 0.073(3) 0.009(2) 0.038(2) 0.009(2)
O4 0.046(2) 0.080(3) 0.0459(19) -0.0090(19) 0.0195(17) -0.008(2)
O5 0.0330(18) 0.069(2) 0.0406(18) -0.0064(16) 0.0199(16) -0.0024(16)
O6 0.0320(18) 0.076(2) 0.0427(19) -0.0110(18) 0.0189(16) -0.0044(17)
O7 0.063(2) 0.064(3) 0.071(2) 0.020(2) 0.041(2) 0.023(2)
O8 0.055(2) 0.072(3) 0.061(2) 0.022(2) 0.036(2) 0.014(2)
O9 0.0367(18) 0.059(2) 0.0452(18) -0.0131(17) 0.0233(16) -0.0039(17)
O10 0.0389(18) 0.046(2) 0.0465(18) 0.0016(16) 0.0240(16) -0.0022(15)
O11 0.0335(17) 0.051(2) 0.0476(19) 0.0056(16) 0.0178(16) -0.0040(16)
N1 0.071(3) 0.066(3) 0.089(4) -0.019(3) 0.051(3) 0.000(3)
N2 0.075(3) 0.060(3) 0.083(3) -0.009(3) 0.056(3) 0.007(3)
N3 0.081(3) 0.069(3) 0.099(4) -0.015(3) 0.061(3) 0.001(3)
C1 0.030(2) 0.070(4) 0.042(2) -0.005(2) 0.019(2) 0.000(2)
C2 0.090(3) 0.143(4) 0.102(3) -0.033(3) 0.073(3) -0.013(3)
C3 0.090(3) 0.143(4) 0.102(3) -0.033(3) 0.073(3) -0.013(3)
C4 0.172(9) 0.171(8) 0.116(6) -0.009(6) 0.107(7) -0.039(6)
C5 0.038(3) 0.072(4) 0.049(3) -0.008(3) 0.023(2) 0.002(3)
C6 0.097(5) 0.162(6) 0.091(4) -0.029(4) 0.058(4) 0.016(4)
C7 0.229(7) 0.205(6) 0.211(7) -0.028(4) 0.130(5) 0.014(4)
C8 0.176(5) 0.221(7) 0.183(6) -0.014(4) 0.131(5) 0.017(4)
C9 0.054(3) 0.059(4) 0.054(3) 0.016(3) 0.024(3) 0.006(3)
C10 0.078(4) 0.092(5) 0.109(5) 0.061(4) 0.048(4) 0.030(4)
C11 0.128(7) 0.168(9) 0.081(5) 0.061(5) 0.015(5) 0.010(6)
C12 0.166(9) 0.105(6) 0.213(9) 0.083(6) 0.123(8) 0.071(6)
C13 0.037(2) 0.043(3) 0.046(3) -0.001(2) 0.027(2) -0.005(2)
C14 0.087(3) 0.072(3) 0.094(3) 0.026(2) 0.041(2) -0.014(2)
C15 0.087(3) 0.072(3) 0.094(3) 0.026(2) 0.041(2) -0.014(2)
C16 0.130(6) 0.086(6) 0.133(7) 0.027(5) 0.070(6) 0.036(5)
C17 0.060(3) 0.071(4) 0.053(3) -0.011(3) 0.034(3) 0.003(3)
C18 0.088(5) 0.092(5) 0.104(5) -0.017(4) 0.073(4) 0.000(4)
C19 0.114(6) 0.096(5) 0.112(6) -0.008(4) 0.082(5) -0.016(4)
C20 0.113(6) 0.080(5) 0.096(6) -0.007(4) 0.070(5) -0.016(4)
C21 0.091(5) 0.068(4) 0.071(4) -0.006(3) 0.051(4) 0.005(3)
C22 0.060(3) 0.064(3) 0.045(3) -0.004(2) 0.030(3) 0.008(3)

loop_
_atom_type_symbol
_atom_type_description
_atom_type_scat_dispersion_real
_atom_type_scat_dispersion_imag
_atom_type_scat_source
C C 0.0033 0.0016 'International Tables Vol C Tables 4.2.6.8 and 6.1.1.4'
H H 0.0000 0.0000 'International Tables Vol C Tables 4.2.6.8 and 6.1.1.4'
Dy Dy -0.1892 4.4098 'International Tables Vol C Tables 4.2.6.8 and 6.1.1.4'
N N 0.0061 0.0033 'International Tables Vol C Tables 4.2.6.8 and 6.1.1.4'
O O 0.0106 0.0060 'International Tables Vol C Tables 4.2.6.8 and 6.1.1.4'

loop_
_geom_angle_atom_site_label_1
_geom_angle_atom_site_label_2
_geom_angle_atom_site_label_3
_geom_angle
_geom_angle_site_symmetry_1
_geom_angle_site_symmetry_3
O1 Dy1 O1 73.57(18) 2_755 .
O2 Dy1 O1 143.22(9) . 2_755
O2 Dy1 O1 143.22(9) . .
O2 Dy1 O5 72.95(9) . .
O2 Dy1 O5 72.95(9) . 2_755
O3 Dy1 O1 83.65(15) . .
O3 Dy1 O1 95.48(16) 2_755 .
O3 Dy1 O1 83.65(15) 2_755 2_755
O3 Dy1 O1 95.48(16) . 2_755
O3 Dy1 O2 90.54(12) 2_755 .
O3 Dy1 O2 90.54(12) . .
O3 Dy1 O3 178.9(2) . 2_755
O3 Dy1 O5 91.33(13) . .
O3 Dy1 O5 88.99(13) 2_755 .
O3 Dy1 O5 88.99(13) . 2_755
O3 Dy1 O5 91.32(13) 2_755 2_755
O5 Dy1 O1 70.92(13) . .
O5 Dy1 O1 70.92(13) 2_755 2_755
O5 Dy1 O1 142.80(13) 2_755 .
O5 Dy1 O1 142.80(13) . 2_755
O5 Dy1 O5 145.91(18) . 2_755
O4 Dy2 O5 81.09(12) . .
O4 Dy2 O6 131.98(12) . .
O4 Dy2 O7 86.22(14) . .
O4 Dy2 O8 77.53(14) . .
O4 Dy2 O9 78.11(12) . .
O4 Dy2 O10 121.27(13) . 7_655
O4 Dy2 O10 151.22(13) . .
O4 Dy2 O11 77.30(13) . 7_655
O4 Dy2 C1 107.01(14) . .
O4 Dy2 C9 79.35(15) . .
O4 Dy2 C13 99.02(14) . 7_655
O5 Dy2 O10 99.16(10) . 7_655
O5 Dy2 C1 25.98(12) . .
O5 Dy2 C9 93.10(15) . .
O5 Dy2 C13 83.50(12) . 7_655
O6 Dy2 O5 50.95(10) . .
O6 Dy2 O7 78.95(13) . .
O6 Dy2 O8 123.51(13) . .
O6 Dy2 O10 71.44(12) . 7_655
O6 Dy2 O11 82.59(13) . 7_655
O6 Dy2 C1 24.98(12) . .
O6 Dy2 C9 102.74(16) . .
O6 Dy2 C13 75.93(13) . 7_655
O7 Dy2 O5 68.41(12) . .
O7 Dy2 O8 52.80(13) . .
O7 Dy2 O10 148.69(12) . 7_655
O7 Dy2 O11 136.15(12) . 7_655
O7 Dy2 C1 72.59(14) . .
O7 Dy2 C9 26.83(14) . .
O7 Dy2 C13 150.35(13) . 7_655
O8 Dy2 O5 118.00(12) . .
O8 Dy2 O10 141.31(11) . 7_655
O8 Dy2 C1 125.07(14) . .
O8 Dy2 C9 26.06(14) . .
O8 Dy2 C13 156.83(13) . 7_655
O9 Dy2 O5 149.38(11) . .
O9 Dy2 O6 142.68(11) . .
O9 Dy2 O7 131.54(13) . .
O9 Dy2 O8 78.98(12) . .
O9 Dy2 O10 73.44(11) . 7_655
O9 Dy2 O11 84.57(12) . 7_655
O9 Dy2 C1 155.86(13) . .
O9 Dy2 C9 104.75(16) . .
O9 Dy2 C13 77.90(12) . 7_655
O10 Dy2 O5 126.47(11) . .
O10 Dy2 O6 76.30(12) . .
O10 Dy2 O7 96.16(13) . .
O10 Dy2 O8 81.17(13) . .
O10 Dy2 O9 79.00(11) . .
O10 Dy2 O10 67.45(13) . 7_655
O10 Dy2 O11 117.52(11) . 7_655
O10 Dy2 C1 84.20(13) 7_655 .
O10 Dy2 C1 101.02(13) . .
O10 Dy2 C9 157.30(14) 7_655 .
O10 Dy2 C9 89.90(14) . .
O10 Dy2 C13 25.52(10) 7_655 7_655
O10 Dy2 C13 92.97(13) . 7_655
O11 Dy2 O5 69.03(11) 7_655 .
O11 Dy2 O8 152.25(12) 7_655 .
O11 Dy2 O10 50.09(10) 7_655 7_655
O11 Dy2 C1 73.96(13) 7_655 .
O11 Dy2 C9 152.44(14) 7_655 .
O11 Dy2 C13 24.56(11) 7_655 7_655
C1 Dy2 C13 78.00(14) . 7_655
C9 Dy2 C1 99.39(17) . .
C9 Dy2 C13 176.44(15) . 7_655
C5 O3 Dy1 139.0(4) . .
C5 O4 Dy2 147.7(4) . .
Dy1 O5 Dy2 124.44(14) . .
C1 O5 Dy1 146.5(3) . .
C1 O5 Dy2 88.1(3) . .
C1 O6 Dy2 101.9(3) . .
C9 O7 Dy2 94.0(3) . .
C9 O8 Dy2 94.1(3) . .
Dy2 O10 Dy2 112.55(13) . 7_655
C13 O10 Dy2 88.9(3) . 7_655
C13 O10 Dy2 158.5(3) . .
C13 O11 Dy2 101.9(3) . 7_655
N3 N1 C17 107.8(5) . .
C22 N2 N3 111.4(5) . .
N1 N3 N2 107.8(5) . .
O5 C1 Dy2 66.0(3) . .
O5 C1 C2 120.2(5) . .
O6 C1 Dy2 53.1(2) . .
O6 C1 O5 119.0(5) . .
O6 C1 C2 120.7(5) . .
C2 C1 Dy2 172.3(5) . .
C1 C2 C4 104.0(6) . .
C3 C2 C1 114.0(7) . .
C3 C2 C4 110.8(8) . .
O3 C5 C6 116.7(5) . .
O4 C5 O3 123.6(5) . .
O4 C5 C6 119.5(5) . .
C7 C6 C5 102.4(9) . .
C8 C6 C5 115.9(8) . .
C8 C6 C7 108.2(10) . .
O7 C9 Dy2 59.1(3) . .
O7 C9 C10 120.8(6) . .
O8 C9 Dy2 59.8(3) . .
O8 C9 O7 118.7(5) . .
O8 C9 C10 120.5(6) . .
C10 C9 Dy2 174.3(5) . .
C11 C10 C9 109.1(7) . .
C11 C10 C12 114.5(7) . .
C12 C10 C9 111.6(7) . .
O10 C13 Dy2 65.5(2) . 7_655
O10 C13 C14 119.3(5) . .
O11 C13 Dy2 53.5(2) . 7_655
O11 C13 O10 119.0(4) . .
O11 C13 C14 121.7(5) . .
C14 C13 Dy2 174.7(4) . 7_655
C13 C14 C16 106.9(6) . .
C15 C14 C13 114.6(5) . .
C15 C14 C16 108.7(7) . .
N1 C17 C18 130.7(6) . .
C22 C17 N1 108.1(5) . .
C22 C17 C18 121.1(6) . .
C19 C18 C17 117.5(7) . .
C18 C19 C20 121.4(8) . .
C21 C20 C19 122.4(7) . .
C20 C21 C22 116.7(7) . .
N2 C22 C17 104.8(5) . .
N2 C22 C21 134.3(6) . .
C17 C22 C21 120.9(6) . .

loop_
_geom_bond_atom_site_label_1
_geom_bond_atom_site_label_2
_geom_bond_distance
_geom_bond_site_symmetry_2
Dy1 O1 2.376(4) 2_755
Dy1 O1 2.376(4) .
Dy1 O2 2.330(6) .
Dy1 O3 2.218(4) 2_755
Dy1 O3 2.218(4) .
Dy1 O5 2.334(3) 2_755
Dy1 O5 2.334(3) .
Dy2 O4 2.286(4) .
Dy2 O5 2.663(3) .
Dy2 O6 2.382(3) .
Dy2 O7 2.418(4) .
Dy2 O8 2.435(4) .
Dy2 O9 2.345(3) .
Dy2 O10 2.685(3) 7_655
Dy2 O10 2.340(3) .
Dy2 O11 2.423(3) 7_655
Dy2 C1 2.914(5) .
Dy2 C9 2.810(6) .
Dy2 C13 2.949(5) 7_655
O3 C5 1.242(6) .
O4 C5 1.235(6) .
O5 C1 1.277(6) .
O6 C1 1.258(6) .
O7 C9 1.271(6) .
O8 C9 1.237(6) .
O10 Dy2 2.685(3) 7_655
O10 C13 1.271(5) .
O11 Dy2 2.423(3) 7_655
O11 C13 1.253(5) .
N1 N3 1.313(6) .
N1 C17 1.379(7) .
N2 N3 1.339(6) .
N2 C22 1.335(7) .
C1 C2 1.503(8) .
C2 C3 1.444(10) .
C2 C4 1.588(12) .
C5 C6 1.511(9) .
C6 C7 1.472(14) .
C6 C8 1.428(12) .
C9 C10 1.515(8) .
C10 C11 1.485(11) .
C10 C12 1.504(11) .
C13 Dy2 2.949(5) 7_655
C13 C14 1.502(8) .
C14 C15 1.482(8) .
C14 C16 1.558(10) .
C17 C18 1.400(8) .
C17 C22 1.371(7) .
C18 C19 1.347(10) .
C19 C20 1.394(10) .
C20 C21 1.349(10) .
C21 C22 1.410(8) .
